data_7713331
loop_
_publ_author_name
'Dutta, Biswarup'
'Guizouarn, Thierry'
'Pointillart, Fabrice'
'Kotrle, Kamil'
'Herchel, Radovan'
'Ray, Debashis'

_publ_section_title
;
 Lanthanoid Coordination Prompts Unusually Distorted Pseudo-Octahedral
 NiII Coordination in Heterodinuclear Ni-Ln Complexes: Synthesis,
 Structure and Understanding of Magnetic Behaviour through Experiment and
 Computation
;
_journal_name_full 'Dalton Transactions'
_journal_paper_doi 10.1039/D3DT01387A
_journal_year 2023
_chemical_formula_moiety 'C30 H28 Dy N5 Ni O13 S2, 0.5(O)'
_chemical_formula_sum 'C30 H28 Dy N5 Ni O13.5 S2'
_chemical_formula_weight 960.33
_space_group_crystal_system monoclinic
_space_group_IT_number 14
_space_group_name_Hall '-P 2yn'
_space_group_name_H-M_alt 'P 1 21/n 1'
_atom_sites_solution_hydrogens geom
_audit_creation_date 2022-03-29
_audit_creation_method
;
Olex2 1.2
(compiled 2018.05.29 svn.r3508 for OlexSys, GUI svn.r5506)
;
_audit_update_record
;
2022-03-30 deposited with the CCDC.	2023-06-30 downloaded from the CCDC.
;
_cell_angle_alpha 90
_cell_angle_beta 92.069(8)
_cell_angle_gamma 90
_cell_formula_units_Z 4
_cell_length_a 9.149(2)
_cell_length_b 20.951(6)
_cell_length_c 18.866(5)
_cell_measurement_reflns_used 9945
_cell_measurement_temperature 296(2)
_cell_measurement_theta_max 24.965
_cell_measurement_theta_min 2.221
_cell_volume 3613.9(16)
_computing_cell_refinement 'SAINT V8.38A (?, 2016)'
_computing_data_reduction 'SAINT V8.38A (?, 2016)'
_computing_molecular_graphics 'Olex2 (Dolomanov et al., 2009)'
_computing_publication_material 'Olex2 (Dolomanov et al., 2009)'
_computing_structure_refinement 'XL (Sheldrick, 2008)'
_computing_structure_solution 'SHELXT 2014/5 (Sheldrick, 2014)'
_diffrn_ambient_temperature 296.15
_diffrn_measured_fraction_theta_full 0.997
_diffrn_measured_fraction_theta_max 0.997
_diffrn_measurement_device_type 'CCD area detector'
_diffrn_measurement_method '\f and \w scans'
_diffrn_radiation_type MoK\a
_diffrn_radiation_wavelength 0.71073
_diffrn_reflns_av_R_equivalents 0.0571
_diffrn_reflns_av_unetI/netI 0.0351
_diffrn_reflns_Laue_measured_fraction_full 0.997
_diffrn_reflns_Laue_measured_fraction_max 0.997
_diffrn_reflns_limit_h_max 10
_diffrn_reflns_limit_h_min -10
_diffrn_reflns_limit_k_max 24
_diffrn_reflns_limit_k_min -24
_diffrn_reflns_limit_l_max 22
_diffrn_reflns_limit_l_min -22
_diffrn_reflns_number 37922
_diffrn_reflns_point_group_measured_fraction_full 0.997
_diffrn_reflns_point_group_measured_fraction_max 0.997
_diffrn_reflns_theta_full 25.080
_diffrn_reflns_theta_max 25.079
_diffrn_reflns_theta_min 2.224
_diffrn_source 'fine focus sealed tube'
_exptl_absorpt_coefficient_mu 2.760
_exptl_absorpt_correction_T_max 0.7452
_exptl_absorpt_correction_T_min 0.5598
_exptl_absorpt_correction_type multi-scan
_exptl_absorpt_process_details
;
SADABS-2016/2 (Bruker,2016/2) was used for absorption correction.
wR2(int) was 0.1336 before and 0.0523 after correction.
The Ratio of minimum to maximum transmission is 0.7512.
The \l/2 correction factor is Not present.
;
_exptl_crystal_colour greenish-brown
_exptl_crystal_density_diffrn 1.764
_exptl_crystal_description block
_exptl_crystal_F_000 1908.0
_refine_diff_density_max 0.882
_refine_diff_density_min -0.569
_refine_diff_density_rms 0.093
_refine_ls_extinction_method none
_refine_ls_goodness_of_fit_ref 1.019
_refine_ls_hydrogen_treatment constr
_refine_ls_matrix_type full
_refine_ls_number_parameters 482
_refine_ls_number_reflns 6398
_refine_ls_number_restraints 0
_refine_ls_restrained_S_all 1.019
_refine_ls_R_factor_all 0.0393
_refine_ls_R_factor_gt 0.0298
_refine_ls_shift/su_max 0.002
_refine_ls_shift/su_mean 0.000
_refine_ls_structure_factor_coef Fsqd
_refine_ls_weighting_details 'w=1/[\s^2^(Fo^2^)+(0.0514P)^2^+0.3909P] where P=(Fo^2^+2Fc^2^)/3'
_refine_ls_weighting_scheme calc
_refine_ls_wR_factor_gt 0.0830
_refine_ls_wR_factor_ref 0.0894
_reflns_Friedel_coverage 0.000
_reflns_number_gt 5213
_reflns_number_total 6415
_reflns_threshold_expression 'I > 2\s(I)'
_cod_data_source_file d3dt01387a2.cif
_cod_data_source_block biswarup_0m_a_CCDC6
_cod_original_cell_volume 3614.1(16)
_cod_original_formula_sum 'C30 H28 Dy N5 Ni O13 S2, 0.5(O)'
_cod_database_code 7713331
_shelx_shelxl_version_number 2017/1
_shelx_space_group_comment
;
The symmetry employed for this shelxl refinement is uniquely defined
by the following loop, which should always be used as a source of
symmetry information in preference to the above space-group names.
They are only intended as comments.
;
_olex2_refinement_description
;
1. Fixed Uiso
 At 1.2 times of:
  All C(H) groups
 At 1.5 times of:
  All C(H,H,H) groups
2. Others
 Fixed Sof: O1W(0.5)
3.a Aromatic/amide H refined with riding coordinates:
 C23(H23), C7(H7), C25(H25), C4(H4), C5(H5), C10(H10), C26(H26), C3(H3),
 C19(H19), C13(H13), C28(H28), C20(H20), C18(H18), C11(H11), C27(H27), C12(H12)
3.b Idealised Me refined as rotating group:
 C15(H15A,H15B,H15C), C22(H22A,H22B,H22C), C30(H30A,H30B,H30C), C8(H8A,H8B,H8C)
;
_olex2_submission_special_instructions 'No special instructions were received'

loop_
_space_group_symop_operation_xyz
'x, y, z'
'-x+1/2, y+1/2, -z+1/2'
'-x, -y, -z'
'x-1/2, -y-1/2, z-1/2'

loop_
_atom_site_label
_atom_site_type_symbol
_atom_site_fract_x
_atom_site_fract_y
_atom_site_fract_z
_atom_site_U_iso_or_equiv
_atom_site_adp_type
_atom_site_occupancy
_atom_site_site_symmetry_order
_atom_site_calc_flag
_atom_site_refinement_flags_posn
_atom_site_refinement_flags_adp
_atom_site_refinement_flags_occupancy
_atom_site_disorder_assembly
_atom_site_disorder_group
Dy1 Dy 0.41136(2) 0.25124(2) 0.51865(2) 0.04109(9) Uani 1 1 d . . . . .
Ni1 Ni 0.36828(5) 0.35867(2) 0.65244(2) 0.03749(13) Uani 1 1 d . . . . .
S1 S 0.11190(9) 0.39526(5) 0.61222(5) 0.0436(2) Uani 1 1 d . . . . .
S2 S 0.61503(10) 0.35972(6) 0.71925(6) 0.0526(3) Uani 1 1 d . . . . .
O3 O 0.3216(3) 0.26743(13) 0.63143(14) 0.0394(6) Uani 1 1 d . . . . .
O1 O 0.4640(3) 0.35306(14) 0.55912(14) 0.0445(6) Uani 1 1 d . . . . .
O4 O 0.1692(3) 0.18630(14) 0.55551(15) 0.0501(7) Uani 1 1 d . . . . .
O8 O 0.5488(3) 0.19116(17) 0.42986(16) 0.0624(9) Uani 1 1 d . . . . .
N2 N 0.3162(3) 0.34637(15) 0.75384(16) 0.0391(7) Uani 1 1 d . . . . .
O10 O 0.3168(3) 0.18173(18) 0.42215(17) 0.0664(9) Uani 1 1 d . . . . .
O2 O 0.6663(3) 0.30894(17) 0.47959(16) 0.0607(8) Uani 1 1 d . . . . .
O5 O 0.6278(3) 0.21978(19) 0.58741(18) 0.0662(9) Uani 1 1 d . . . . .
O13 O 0.1851(3) 0.30066(15) 0.47878(17) 0.0574(8) Uani 1 1 d . . . . .
O11 O 0.3672(3) 0.31809(17) 0.41298(16) 0.0640(9) Uani 1 1 d . . . . .
N4 N 0.4393(4) 0.1673(2) 0.3977(2) 0.0586(10) Uani 1 1 d . . . . .
O7 O 0.4643(3) 0.14760(17) 0.57334(19) 0.0694(9) Uani 1 1 d . . . . .
O9 O 0.4500(4) 0.1335(2) 0.3462(2) 0.0909(13) Uani 1 1 d . . . . .
N1 N 0.3770(3) 0.45481(16) 0.64717(17) 0.0447(8) Uani 1 1 d . . . . .
C1 C 0.5714(3) 0.3930(2) 0.5437(2) 0.0443(10) Uani 1 1 d . . . . .
C23 C 0.2395(4) 0.30008(19) 0.7764(2) 0.0432(9) Uani 1 1 d . . . . .
H23 H 0.226094 0.297841 0.824977 0.052 Uiso 1 1 calc R . . . .
C24 C 0.3878(4) 0.3893(2) 0.8021(2) 0.0461(9) Uani 1 1 d . . . . .
C17 C 0.1732(4) 0.25173(17) 0.7332(2) 0.0393(9) Uani 1 1 d . . . . .
N5 N 0.2312(4) 0.3264(2) 0.4235(2) 0.0615(10) Uani 1 1 d . . . . .
C16 C 0.2120(4) 0.23865(17) 0.6631(2) 0.0360(8) Uani 1 1 d . . . . .
C21 C 0.1289(4) 0.19350(18) 0.6243(2) 0.0413(9) Uani 1 1 d . . . . .
N3 N 0.5877(4) 0.1641(3) 0.5987(2) 0.0784(13) Uani 1 1 d . . . . .
C2 C 0.6811(4) 0.3711(2) 0.4993(2) 0.0529(11) Uani 1 1 d . . . . .
C29 C 0.5353(4) 0.4009(2) 0.7900(2) 0.0490(10) Uani 1 1 d . . . . .
C7 C 0.4717(4) 0.4851(2) 0.6118(2) 0.0544(11) Uani 1 1 d . . . . .
H7 H 0.470358 0.529446 0.614106 0.065 Uiso 1 1 calc R . . . .
C25 C 0.3199(5) 0.4216(2) 0.8556(2) 0.0622(12) Uani 1 1 d . . . . .
H25 H 0.222149 0.413787 0.864402 0.075 Uiso 1 1 calc R . . . .
C4 C 0.8005(5) 0.4725(3) 0.5044(3) 0.0791(18) Uani 1 1 d . . . . .
H4 H 0.876293 0.498907 0.490838 0.095 Uiso 1 1 calc R . . . .
O6 O 0.6640(5) 0.1253(3) 0.6310(4) 0.171(3) Uani 1 1 d . . . . .
C6 C 0.5806(4) 0.4559(2) 0.5686(2) 0.0497(10) Uani 1 1 d . . . . .
C15 C -0.0453(4) 0.3537(2) 0.6431(2) 0.0573(11) Uani 1 1 d . . . . .
H15A H -0.046633 0.311009 0.624494 0.086 Uiso 1 1 calc GR . . . .
H15B H -0.132559 0.375645 0.627238 0.086 Uiso 1 1 calc GR . . . .
H15C H -0.040650 0.352137 0.693957 0.086 Uiso 1 1 calc GR . . . .
C9 C 0.2624(4) 0.4879(2) 0.6797(2) 0.0498(10) Uani 1 1 d . . . . .
O12 O 0.1534(4) 0.3563(2) 0.3832(2) 0.1032(14) Uani 1 1 d . . . . .
C5 C 0.6960(4) 0.4958(2) 0.5487(3) 0.0689(15) Uani 1 1 d . . . . .
H5 H 0.701888 0.537543 0.565288 0.083 Uiso 1 1 calc R . . . .
C10 C 0.2830(6) 0.5418(2) 0.7217(3) 0.0742(14) Uani 1 1 d . . . . .
H10 H 0.375797 0.559273 0.728671 0.089 Uiso 1 1 calc R . . . .
C26 C 0.3990(7) 0.4660(3) 0.8962(3) 0.0798(16) Uani 1 1 d . . . . .
H26 H 0.353848 0.487843 0.932370 0.096 Uiso 1 1 calc R . . . .
C3 C 0.7937(4) 0.4103(3) 0.4799(3) 0.0666(15) Uani 1 1 d . . . . .
H3 H 0.864942 0.394998 0.450311 0.080 Uiso 1 1 calc R . . . .
C19 C -0.0187(4) 0.1733(2) 0.7239(3) 0.0566(12) Uani 1 1 d . . . . .
H19 H -0.095287 0.151523 0.744104 0.068 Uiso 1 1 calc R . . . .
C13 C 0.0053(5) 0.4902(3) 0.7008(3) 0.0749(15) Uani 1 1 d . . . . .
H13 H -0.088400 0.473785 0.693437 0.090 Uiso 1 1 calc R . . . .
C14 C 0.1236(4) 0.4617(2) 0.6697(2) 0.0506(10) Uani 1 1 d . . . . .
C22 C 0.0773(6) 0.1462(3) 0.5124(3) 0.091(2) Uani 1 1 d . . . . .
H22A H 0.104142 0.149809 0.463816 0.137 Uiso 1 1 calc GR . . . .
H22B H -0.022725 0.159027 0.516544 0.137 Uiso 1 1 calc GR . . . .
H22C H 0.088609 0.102731 0.527692 0.137 Uiso 1 1 calc GR . . . .
C28 C 0.6108(5) 0.4453(2) 0.8306(3) 0.0683(13) Uani 1 1 d . . . . .
H28 H 0.708630 0.453598 0.822280 0.082 Uiso 1 1 calc R . . . .
C20 C 0.0140(4) 0.1612(2) 0.6541(2) 0.0513(10) Uani 1 1 d . . . . .
H20 H -0.040609 0.131737 0.627480 0.062 Uiso 1 1 calc R . . . .
C18 C 0.0587(4) 0.2162(2) 0.7630(2) 0.0519(11) Uani 1 1 d . . . . .
H18 H 0.036677 0.222666 0.810174 0.062 Uiso 1 1 calc R . . . .
C11 C 0.1648(7) 0.5690(3) 0.7528(4) 0.099(2) Uani 1 1 d . . . . .
H11 H 0.177402 0.605079 0.781053 0.119 Uiso 1 1 calc R . . . .
C27 C 0.5419(6) 0.4777(3) 0.8835(3) 0.0780(15) Uani 1 1 d . . . . .
H27 H 0.593456 0.507663 0.910772 0.094 Uiso 1 1 calc R . . . .
C30 C 0.6387(5) 0.2806(3) 0.7561(3) 0.0716(14) Uani 1 1 d . . . . .
H30A H 0.544930 0.263174 0.766626 0.107 Uiso 1 1 calc GR . . . .
H30B H 0.698555 0.283007 0.798915 0.107 Uiso 1 1 calc GR . . . .
H30C H 0.685220 0.253746 0.722475 0.107 Uiso 1 1 calc GR . . . .
C12 C 0.0285(7) 0.5430(3) 0.7424(4) 0.100(2) Uani 1 1 d . . . . .
H12 H -0.050469 0.561640 0.764217 0.120 Uiso 1 1 calc R . . . .
C8 C 0.7950(5) 0.2795(3) 0.4548(3) 0.0862(19) Uani 1 1 d . . . . .
H8A H 0.787359 0.234005 0.459972 0.129 Uiso 1 1 calc GR . . . .
H8B H 0.878560 0.294612 0.482084 0.129 Uiso 1 1 calc GR . . . .
H8C H 0.805813 0.289874 0.405748 0.129 Uiso 1 1 calc GR . . . .
O1W O 0.4257(18) -0.0033(11) 0.4856(11) 0.233(11) Uani 0.5 1 d . . P . .

loop_
_atom_site_aniso_label
_atom_site_aniso_U_11
_atom_site_aniso_U_22
_atom_site_aniso_U_33
_atom_site_aniso_U_23
_atom_site_aniso_U_13
_atom_site_aniso_U_12
Dy1 0.03573(12) 0.05671(15) 0.03120(12) -0.00321(8) 0.00636(8) 0.00036(7)
Ni1 0.0395(2) 0.0405(3) 0.0328(2) 0.0014(2) 0.00753(18) -0.0073(2)
S1 0.0390(4) 0.0510(6) 0.0408(5) -0.0001(5) 0.0021(4) -0.0018(4)
S2 0.0411(5) 0.0678(7) 0.0489(6) 0.0032(5) 0.0017(4) -0.0001(5)
O3 0.0398(13) 0.0429(14) 0.0364(15) -0.0031(12) 0.0123(11) -0.0095(11)
O1 0.0381(12) 0.0564(18) 0.0396(15) 0.0026(13) 0.0104(11) -0.0151(12)
O4 0.0487(14) 0.0558(18) 0.0464(16) -0.0114(14) 0.0079(12) -0.0135(13)
O8 0.0471(16) 0.088(2) 0.0529(18) -0.0202(17) 0.0089(14) -0.0032(15)
N2 0.0421(15) 0.0411(18) 0.0346(16) -0.0011(14) 0.0092(13) -0.0009(13)
O10 0.0467(16) 0.096(3) 0.0566(19) -0.0238(19) 0.0081(14) 0.0007(16)
O2 0.0357(14) 0.097(3) 0.0502(18) -0.0004(18) 0.0145(12) -0.0067(15)
O5 0.0509(17) 0.086(3) 0.061(2) 0.016(2) -0.0037(14) -0.0124(17)
O13 0.0460(15) 0.067(2) 0.0592(19) 0.0040(17) 0.0051(13) 0.0017(14)
O11 0.0640(19) 0.084(2) 0.0439(17) 0.0098(17) 0.0057(14) -0.0005(16)
N4 0.053(2) 0.078(3) 0.045(2) -0.012(2) 0.0144(17) -0.0033(19)
O7 0.0527(17) 0.075(2) 0.081(2) 0.0154(19) -0.0037(16) -0.0008(16)
O9 0.079(2) 0.119(3) 0.076(3) -0.053(2) 0.0256(19) -0.012(2)
N1 0.0442(16) 0.0436(19) 0.0456(19) 0.0066(16) -0.0063(14) -0.0065(14)
C1 0.0319(17) 0.063(3) 0.038(2) 0.019(2) -0.0003(15) -0.0111(17)
C23 0.046(2) 0.052(2) 0.033(2) 0.0041(18) 0.0125(16) 0.0028(18)
C24 0.055(2) 0.047(2) 0.036(2) -0.0011(18) -0.0032(17) 0.0021(18)
C17 0.0389(19) 0.041(2) 0.039(2) 0.0068(17) 0.0113(16) -0.0012(15)
N5 0.056(2) 0.063(3) 0.064(3) 0.001(2) -0.0138(19) 0.0054(19)
C16 0.0340(17) 0.035(2) 0.040(2) 0.0034(16) 0.0091(15) 0.0005(14)
C21 0.0399(18) 0.038(2) 0.046(2) 0.0019(18) 0.0099(16) -0.0001(16)
N3 0.046(2) 0.110(4) 0.079(3) 0.034(3) -0.006(2) 0.000(2)
C2 0.0358(19) 0.083(4) 0.039(2) 0.020(2) 0.0019(16) -0.008(2)
C29 0.053(2) 0.053(3) 0.040(2) 0.0046(19) -0.0064(17) -0.0002(19)
C7 0.052(2) 0.046(2) 0.064(3) 0.015(2) -0.018(2) -0.0143(19)
C25 0.076(3) 0.064(3) 0.046(3) -0.010(2) 0.005(2) 0.005(2)
C4 0.037(2) 0.114(5) 0.086(4) 0.058(4) -0.006(2) -0.026(3)
O6 0.084(3) 0.175(6) 0.249(7) 0.145(5) -0.059(4) -0.021(3)
C6 0.0359(19) 0.061(3) 0.052(2) 0.021(2) -0.0053(17) -0.0097(18)
C15 0.039(2) 0.067(3) 0.066(3) 0.010(2) 0.0033(19) -0.0001(19)
C9 0.056(2) 0.044(2) 0.050(2) 0.000(2) -0.0052(18) 0.0031(18)
O12 0.095(3) 0.106(3) 0.106(3) 0.035(3) -0.033(2) 0.015(2)
C5 0.048(2) 0.068(3) 0.089(4) 0.040(3) -0.019(2) -0.019(2)
C10 0.082(3) 0.053(3) 0.085(4) -0.013(3) -0.021(3) 0.002(3)
C26 0.114(4) 0.066(4) 0.059(3) -0.022(3) -0.005(3) 0.016(3)
C3 0.035(2) 0.106(4) 0.059(3) 0.036(3) 0.0045(18) -0.012(2)
C19 0.049(2) 0.052(3) 0.070(3) 0.009(2) 0.025(2) -0.012(2)
C13 0.063(3) 0.075(4) 0.087(4) -0.019(3) 0.003(3) 0.018(3)
C14 0.055(2) 0.051(3) 0.045(2) -0.002(2) -0.0013(18) 0.0067(19)
C22 0.095(4) 0.110(5) 0.069(4) -0.027(3) 0.012(3) -0.058(4)
C28 0.071(3) 0.061(3) 0.071(3) 0.003(3) -0.029(2) -0.006(2)
C20 0.041(2) 0.046(2) 0.068(3) 0.001(2) 0.0110(19) -0.0085(17)
C18 0.049(2) 0.056(3) 0.052(3) 0.010(2) 0.0233(19) -0.002(2)
C11 0.115(5) 0.072(4) 0.109(5) -0.046(4) -0.018(4) 0.021(3)
C27 0.105(4) 0.056(3) 0.070(4) -0.017(3) -0.032(3) 0.006(3)
C30 0.074(3) 0.081(4) 0.059(3) -0.003(3) -0.013(2) 0.026(3)
C12 0.106(5) 0.089(5) 0.106(5) -0.041(4) 0.007(4) 0.039(4)
C8 0.041(2) 0.135(5) 0.084(4) -0.036(4) 0.014(2) 0.000(3)
O1W 0.33(3) 0.216(15) 0.157(16) 0.011(13) 0.043(18) 0.16(2)

loop_
_atom_type_symbol
_atom_type_description
_atom_type_scat_dispersion_real
_atom_type_scat_dispersion_imag
_atom_type_scat_source
C C 0.0033 0.0016 'International Tables Vol C Tables 4.2.6.8 and 6.1.1.4'
H H 0.0000 0.0000 'International Tables Vol C Tables 4.2.6.8 and 6.1.1.4'
Dy Dy -0.1892 4.4098 'International Tables Vol C Tables 4.2.6.8 and 6.1.1.4'
N N 0.0061 0.0033 'International Tables Vol C Tables 4.2.6.8 and 6.1.1.4'
Ni Ni 0.3393 1.1124 'International Tables Vol C Tables 4.2.6.8 and 6.1.1.4'
O O 0.0106 0.0060 'International Tables Vol C Tables 4.2.6.8 and 6.1.1.4'
S S 0.1246 0.1234 'International Tables Vol C Tables 4.2.6.8 and 6.1.1.4'

loop_
_geom_angle_atom_site_label_1
_geom_angle_atom_site_label_2
_geom_angle_atom_site_label_3
_geom_angle
_geom_angle_site_symmetry_1
_geom_angle_site_symmetry_3
_geom_angle_publ_flag
O3 Dy1 O4 61.41(8) . . ?
O3 Dy1 O8 153.58(11) . . ?
O3 Dy1 O10 129.36(9) . . ?
O3 Dy1 O2 120.67(9) . . ?
O3 Dy1 O5 81.88(10) . . ?
O3 Dy1 O13 84.01(10) . . ?
O3 Dy1 O11 127.15(10) . . ?
O3 Dy1 O7 79.35(11) . . ?
O3 Dy1 N5 106.15(11) . . ?
O3 Dy1 N3 79.62(12) . . ?
O1 Dy1 O3 68.92(9) . . ?
O1 Dy1 O4 122.75(8) . . ?
O1 Dy1 O8 126.04(10) . . ?
O1 Dy1 O10 148.57(11) . . ?
O1 Dy1 O2 60.94(9) . . ?
O1 Dy1 O5 85.27(12) . . ?
O1 Dy1 O13 82.70(10) . . ?
O1 Dy1 O11 76.59(11) . . ?
O1 Dy1 O7 130.14(12) . . ?
O1 Dy1 N5 78.93(11) . . ?
O1 Dy1 N3 108.10(13) . . ?
O4 Dy1 O2 175.96(9) . . ?
O4 Dy1 N5 88.83(11) . . ?
O4 Dy1 N3 89.70(11) . . ?
O8 Dy1 O4 110.99(10) . . ?
O8 Dy1 O2 65.53(10) . . ?
O8 Dy1 N5 98.64(12) . . ?
O8 Dy1 N3 74.93(13) . . ?
O10 Dy1 O4 67.94(9) . . ?
O10 Dy1 O8 51.14(9) . . ?
O10 Dy1 O2 109.90(10) . . ?
O10 Dy1 N5 71.52(12) . . ?
O10 Dy1 N3 101.01(14) . . ?
O2 Dy1 N5 93.71(11) . . ?
O2 Dy1 N3 87.38(11) . . ?
O5 Dy1 O4 112.73(10) . . ?
O5 Dy1 O8 78.36(11) . . ?
O5 Dy1 O10 119.61(12) . . ?
O5 Dy1 O2 65.03(10) . . ?
O5 Dy1 O11 134.23(11) . . ?
O5 Dy1 O7 52.11(11) . . ?
O5 Dy1 N5 157.99(12) . . ?
O5 Dy1 N3 25.86(12) . . ?
O13 Dy1 O4 66.11(10) . . ?
O13 Dy1 O8 117.32(10) . . ?
O13 Dy1 O10 75.44(11) . . ?
O13 Dy1 O2 117.03(10) . . ?
O13 Dy1 O5 164.03(12) . . ?
O13 Dy1 O11 52.26(10) . . ?
O13 Dy1 O7 131.92(10) . . ?
O13 Dy1 N5 25.86(10) . . ?
O13 Dy1 N3 155.27(11) . . ?
O11 Dy1 O4 112.45(10) . . ?
O11 Dy1 O8 79.25(11) . . ?
O11 Dy1 O10 72.21(13) . . ?
O11 Dy1 O2 69.42(10) . . ?
O11 Dy1 N5 26.41(10) . . ?
O11 Dy1 N3 150.78(11) . . ?
O7 Dy1 O4 66.28(10) . . ?
O7 Dy1 O8 74.69(12) . . ?
O7 Dy1 O10 81.13(12) . . ?
O7 Dy1 O2 110.25(10) . . ?
O7 Dy1 O11 150.76(12) . . ?
O7 Dy1 N5 148.59(11) . . ?
O7 Dy1 N3 26.25(12) . . ?
N3 Dy1 N5 172.37(13) . . ?
S1 Ni1 Dy1 96.16(3) . . ?
S2 Ni1 Dy1 104.34(3) . . ?
S2 Ni1 S1 158.76(4) . . ?
O3 Ni1 Dy1 41.52(7) . . ?
O3 Ni1 S1 92.34(8) . . ?
O3 Ni1 S2 106.63(8) . . ?
O3 Ni1 O1 82.29(10) . . ?
O3 Ni1 N2 90.56(12) . . ?
O3 Ni1 N1 162.71(12) . . ?
O1 Ni1 Dy1 40.89(8) . . ?
O1 Ni1 S1 100.53(8) . . ?
O1 Ni1 S2 91.59(8) . . ?
O1 Ni1 N2 163.78(12) . . ?
O1 Ni1 N1 89.77(13) . . ?
N2 Ni1 Dy1 131.16(9) . . ?
N2 Ni1 S1 94.27(9) . . ?
N2 Ni1 S2 76.46(9) . . ?
N2 Ni1 N1 100.75(13) . . ?
N1 Ni1 Dy1 127.99(10) . . ?
N1 Ni1 S1 73.96(9) . . ?
N1 Ni1 S2 88.85(9) . . ?
C15 S1 Ni1 119.68(15) . . ?
C14 S1 Ni1 91.11(13) . . ?
C14 S1 C15 102.4(2) . . ?
C29 S2 Ni1 89.74(13) . . ?
C29 S2 C30 101.8(2) . . ?
C30 S2 Ni1 105.94(17) . . ?
Ni1 O3 Dy1 103.93(10) . . ?
C16 O3 Dy1 129.8(2) . . ?
C16 O3 Ni1 120.3(2) . . ?
Ni1 O1 Dy1 104.64(10) . . ?
C1 O1 Dy1 130.9(2) . . ?
C1 O1 Ni1 120.4(3) . . ?
C21 O4 Dy1 115.9(2) . . ?
C21 O4 C22 115.7(3) . . ?
C22 O4 Dy1 128.4(3) . . ?
N4 O8 Dy1 96.5(2) . . ?
C23 N2 Ni1 124.6(3) . . ?
C23 N2 C24 120.8(3) . . ?
C24 N2 Ni1 114.1(2) . . ?
N4 O10 Dy1 96.8(2) . . ?
C2 O2 Dy1 115.2(2) . . ?
C2 O2 C8 115.4(4) . . ?
C8 O2 Dy1 128.1(3) . . ?
N3 O5 Dy1 96.1(3) . . ?
N5 O13 Dy1 97.6(2) . . ?
N5 O11 Dy1 94.8(2) . . ?
O8 N4 Dy1 57.97(19) . . ?
O8 N4 O10 115.5(3) . . ?
O10 N4 Dy1 57.5(2) . . ?
O9 N4 Dy1 178.4(4) . . ?
O9 N4 O8 122.4(3) . . ?
O9 N4 O10 122.1(4) . . ?
N3 O7 Dy1 94.5(3) . . ?
C7 N1 Ni1 123.3(3) . . ?
C7 N1 C9 120.6(4) . . ?
C9 N1 Ni1 115.9(2) . . ?
O1 C1 C2 118.2(4) . . ?
O1 C1 C6 123.7(3) . . ?
C6 C1 C2 118.1(3) . . ?
N2 C23 H23 117.4 . . ?
N2 C23 C17 125.2(4) . . ?
C17 C23 H23 117.4 . . ?
C29 C24 N2 115.6(3) . . ?
C25 C24 N2 124.6(4) . . ?
C25 C24 C29 119.7(4) . . ?
C16 C17 C23 124.1(3) . . ?
C16 C17 C18 119.0(4) . . ?
C18 C17 C23 116.9(4) . . ?
O13 N5 Dy1 56.5(2) . . ?
O13 N5 O11 115.3(4) . . ?
O11 N5 Dy1 58.8(2) . . ?
O12 N5 Dy1 178.1(4) . . ?
O12 N5 O13 122.6(4) . . ?
O12 N5 O11 122.1(4) . . ?
O3 C16 C17 123.6(3) . . ?
O3 C16 C21 118.3(3) . . ?
C21 C16 C17 118.1(3) . . ?
O4 C21 C16 114.2(3) . . ?
O4 C21 C20 124.3(4) . . ?
C20 C21 C16 121.5(4) . . ?
O5 N3 Dy1 58.0(2) . . ?
O5 N3 O7 117.3(4) . . ?
O7 N3 Dy1 59.3(2) . . ?
O6 N3 Dy1 177.7(5) . . ?
O6 N3 O5 122.9(5) . . ?
O6 N3 O7 119.8(5) . . ?
O2 C2 C1 114.1(3) . . ?
O2 C2 C3 124.5(4) . . ?
C3 C2 C1 121.3(5) . . ?
C24 C29 S2 117.6(3) . . ?
C28 C29 S2 122.5(3) . . ?
C28 C29 C24 119.8(4) . . ?
N1 C7 H7 117.4 . . ?
N1 C7 C6 125.3(4) . . ?
C6 C7 H7 117.4 . . ?
C24 C25 H25 120.3 . . ?
C24 C25 C26 119.4(5) . . ?
C26 C25 H25 120.3 . . ?
C5 C4 H4 119.6 . . ?
C5 C4 C3 120.7(4) . . ?
C3 C4 H4 119.6 . . ?
C1 C6 C7 123.6(3) . . ?
C1 C6 C5 120.4(4) . . ?
C5 C6 C7 116.0(4) . . ?
S1 C15 H15A 109.5 . . ?
S1 C15 H15B 109.5 . . ?
S1 C15 H15C 109.5 . . ?
H15A C15 H15B 109.5 . . ?
H15A C15 H15C 109.5 . . ?
H15B C15 H15C 109.5 . . ?
C10 C9 N1 124.0(4) . . ?
C10 C9 C14 120.3(4) . . ?
C14 C9 N1 115.7(4) . . ?
C4 C5 C6 119.6(5) . . ?
C4 C5 H5 120.2 . . ?
C6 C5 H5 120.2 . . ?
C9 C10 H10 120.4 . . ?
C11 C10 C9 119.3(5) . . ?
C11 C10 H10 120.4 . . ?
C25 C26 H26 119.8 . . ?
C27 C26 C25 120.5(5) . . ?
C27 C26 H26 119.8 . . ?
C2 C3 C4 119.9(5) . . ?
C2 C3 H3 120.1 . . ?
C4 C3 H3 120.1 . . ?
C20 C19 H19 119.5 . . ?
C18 C19 H19 119.5 . . ?
C18 C19 C20 121.1(4) . . ?
C14 C13 H13 120.5 . . ?
C12 C13 H13 120.5 . . ?
C12 C13 C14 119.0(5) . . ?
C9 C14 S1 115.5(3) . . ?
C13 C14 S1 124.7(4) . . ?
C13 C14 C9 119.7(4) . . ?
O4 C22 H22A 109.5 . . ?
O4 C22 H22B 109.5 . . ?
O4 C22 H22C 109.5 . . ?
H22A C22 H22B 109.5 . . ?
H22A C22 H22C 109.5 . . ?
H22B C22 H22C 109.5 . . ?
C29 C28 H28 120.0 . . ?
C29 C28 C27 120.1(5) . . ?
C27 C28 H28 120.0 . . ?
C21 C20 H20 120.4 . . ?
C19 C20 C21 119.3(4) . . ?
C19 C20 H20 120.4 . . ?
C17 C18 H18 119.5 . . ?
C19 C18 C17 120.9(4) . . ?
C19 C18 H18 119.5 . . ?
C10 C11 H11 120.0 . . ?
C12 C11 C10 120.1(6) . . ?
C12 C11 H11 120.0 . . ?
C26 C27 C28 120.5(5) . . ?
C26 C27 H27 119.7 . . ?
C28 C27 H27 119.7 . . ?
S2 C30 H30A 109.5 . . ?
S2 C30 H30B 109.5 . . ?
S2 C30 H30C 109.5 . . ?
H30A C30 H30B 109.5 . . ?
H30A C30 H30C 109.5 . . ?
H30B C30 H30C 109.5 . . ?
C13 C12 C11 121.7(5) . . ?
C13 C12 H12 119.2 . . ?
C11 C12 H12 119.2 . . ?
O2 C8 H8A 109.5 . . ?
O2 C8 H8B 109.5 . . ?
O2 C8 H8C 109.5 . . ?
H8A C8 H8B 109.5 . . ?
H8A C8 H8C 109.5 . . ?
H8B C8 H8C 109.5 . . ?

loop_
_geom_bond_atom_site_label_1
_geom_bond_atom_site_label_2
_geom_bond_distance
_geom_bond_site_symmetry_2
_geom_bond_publ_flag
Dy1 O3 2.333(2) . ?
Dy1 O1 2.311(3) . ?
Dy1 O4 2.712(3) . ?
Dy1 O8 2.475(3) . ?
Dy1 O10 2.464(3) . ?
Dy1 O2 2.751(3) . ?
Dy1 O5 2.419(3) . ?
Dy1 O13 2.411(3) . ?
Dy1 O11 2.458(3) . ?
Dy1 O7 2.445(3) . ?
Dy1 N5 2.865(4) . ?
Dy1 N3 2.836(4) . ?
Ni1 S1 2.5569(11) . ?
Ni1 S2 2.5456(12) . ?
Ni1 O3 1.995(3) . ?
Ni1 O1 1.998(2) . ?
Ni1 N2 2.005(3) . ?
Ni1 N1 2.018(3) . ?
S1 C15 1.796(4) . ?
S1 C14 1.765(4) . ?
S2 C29 1.769(4) . ?
S2 C30 1.807(6) . ?
O3 C16 1.331(4) . ?
O1 C1 1.331(4) . ?
O4 C21 1.371(4) . ?
O4 C22 1.423(5) . ?
O8 N4 1.256(5) . ?
N2 C23 1.279(5) . ?
N2 C24 1.422(5) . ?
O10 N4 1.265(4) . ?
O2 C2 1.360(6) . ?
O2 C8 1.423(5) . ?
O5 N3 1.244(6) . ?
O13 N5 1.261(5) . ?
O11 N5 1.279(4) . ?
N4 O9 1.209(5) . ?
O7 N3 1.258(5) . ?
N1 C7 1.281(5) . ?
N1 C9 1.416(5) . ?
C1 C2 1.408(6) . ?
C1 C6 1.400(6) . ?
C23 H23 0.9300 . ?
C23 C17 1.423(6) . ?
C24 C29 1.398(5) . ?
C24 C25 1.383(6) . ?
C17 C16 1.408(6) . ?
C17 C18 1.417(5) . ?
N5 O12 1.199(5) . ?
C16 C21 1.403(5) . ?
C21 C20 1.386(5) . ?
N3 O6 1.221(6) . ?
C2 C3 1.377(6) . ?
C29 C28 1.375(6) . ?
C7 H7 0.9300 . ?
C7 C6 1.445(6) . ?
C25 H25 0.9300 . ?
C25 C26 1.391(7) . ?
C4 H4 0.9300 . ?
C4 C5 1.382(7) . ?
C4 C3 1.383(8) . ?
C6 C5 1.408(5) . ?
C15 H15A 0.9600 . ?
C15 H15B 0.9600 . ?
C15 H15C 0.9600 . ?
C9 C10 1.387(6) . ?
C9 C14 1.390(6) . ?
C5 H5 0.9300 . ?
C10 H10 0.9300 . ?
C10 C11 1.372(7) . ?
C26 H26 0.9300 . ?
C26 C27 1.359(7) . ?
C3 H3 0.9300 . ?
C19 H19 0.9300 . ?
C19 C20 1.384(6) . ?
C19 C18 1.348(6) . ?
C13 H13 0.9300 . ?
C13 C14 1.385(6) . ?
C13 C12 1.368(8) . ?
C22 H22A 0.9600 . ?
C22 H22B 0.9600 . ?
C22 H22C 0.9600 . ?
C28 H28 0.9300 . ?
C28 C27 1.378(7) . ?
C20 H20 0.9300 . ?
C18 H18 0.9300 . ?
C11 H11 0.9300 . ?
C11 C12 1.369(8) . ?
C27 H27 0.9300 . ?
C30 H30A 0.9600 . ?
C30 H30B 0.9600 . ?
C30 H30C 0.9600 . ?
C12 H12 0.9300 . ?
C8 H8A 0.9600 . ?
C8 H8B 0.9600 . ?
C8 H8C 0.9600 . ?
O1W O1W 1.45(4) 3_656 ?
